data_1510866
loop_
_publ_author_name
'Callmer, B.'

_publ_section_title
;
 A single-crystal diffractometry investigation of scandium in
 beta-rhomboedral boron
;
_journal_name_full 'Journal of Solid State Chemistry'
_journal_page_first 391
_journal_page_last 398
_journal_paper_doi 10.1016/0022-4596(78)90089-0
_journal_volume 23
_journal_year 1978
_chemical_formula_sum 'B27.76 Sc'
_chemical_name_systematic 'Sc B27.76'
_space_group_IT_number 166
_symmetry_space_group_name_Hall '-R 3 2"'
_symmetry_space_group_name_H-M 'R -3 m :H'
_cell_angle_alpha 90
_cell_angle_beta 90
_cell_angle_gamma 120
_cell_formula_units_Z 11
_cell_length_a 10.9658
_cell_length_b 10.9658
_cell_length_c 24.0875
_cell_volume 2508.436
_citation_journal_id_ASTM JSSCBI
_cod_data_source_file boron_379.cif
_cod_data_source_block B27.76Sc1
_cod_original_formula_sum 'B27.76 Sc1'
_cod_database_code 1510866

loop_
_symmetry_equiv_pos_as_xyz
x,y,z
-y,x-y,z
-x+y,-x,z
y,x,-z
-x,-x+y,-z
x-y,-y,-z
-x,-y,-z
y,-x+y,-z
x-y,x,-z
-y,-x,z
x,x-y,z
-x+y,y,z
x+2/3,y+1/3,z+1/3
-y+2/3,x-y+1/3,z+1/3
-x+y+2/3,-x+1/3,z+1/3
y+2/3,x+1/3,-z+1/3
-x+2/3,-x+y+1/3,-z+1/3
x-y+2/3,-y+1/3,-z+1/3
-x+2/3,-y+1/3,-z+1/3
y+2/3,-x+y+1/3,-z+1/3
x-y+2/3,x+1/3,-z+1/3
-y+2/3,-x+1/3,z+1/3
x+2/3,x-y+1/3,z+1/3
-x+y+2/3,y+1/3,z+1/3
x+1/3,y+2/3,z+2/3
-y+1/3,x-y+2/3,z+2/3
-x+y+1/3,-x+2/3,z+2/3
y+1/3,x+2/3,-z+2/3
-x+1/3,-x+y+2/3,-z+2/3
x-y+1/3,-y+2/3,-z+2/3
-x+1/3,-y+2/3,-z+2/3
y+1/3,-x+y+2/3,-z+2/3
x-y+1/3,x+2/3,-z+2/3
-y+1/3,-x+2/3,z+2/3
x+1/3,x-y+2/3,z+2/3
-x+y+1/3,y+2/3,z+2/3

loop_
_atom_site_label
_atom_site_type_symbol
_atom_site_fract_x
_atom_site_fract_y
_atom_site_fract_z
_atom_site_occupancy
_atom_site_U_iso_or_equiv
B1 B 0.17428 0.17305 0.17433 1 0.0
B7 B 0.10827 0.21654 0.88852 1 0.0
B6 B 0.0846 0.1692 0.01299 1 0.0
B2 B 0.31847 0.29386 0.12889 1 0.0
Sc2 Sc 0 0 0.23539 0.727 0.0
B5 B 0.05411 0.10822 0.94334 1 0.0
B13 B 0.05585 0.1117 0.55603 0.613 0.0
B9 B 0.12986 0.25972 0.76774 1 0.0
B3 B 0.26156 0.21742 0.41839 1 0.0
B11 B 0.0581 0.1162 0.3282 1 0.0
B8 B 0.16859 0.33718 0.02772 1 0.0
B4 B 0.23783 0.25242 0.34743 0.925 0.0
B15 B 0 0 0.5 1 0.0
B14 B 0 0 0.38524 1 0.0
B12 B 0.09033 0.18066 0.39764 1 0.0
Sc3 Sc 0.3713 0 0 0.057 0.0
Sc1 Sc 0.20454 0.40908 0.17601 0.314 0.0
B10 B 0.10172 0.20344 0.69826 1 0.0
